data_1555819
loop_
_publ_author_name
'Maekawa, Yuuki'
'Maruyama, Toshifumi'
'Murai, Toshiaki'

_publ_section_title
;
 Sequential Deprotonation-Alkylation of Binaphthyloxy-Substituted
 Phosphonochalcogenoates: Chiral Tri- and Tetrasubstituted Carbon Centers
 Adjacent to a Phosphorus Atom.
;
_journal_issue 20
_journal_name_full 'Organic letters'
_journal_page_first 5264
_journal_page_last 5267
_journal_paper_doi 10.1021/acs.orglett.6b02578
_journal_volume 18
_journal_year 2016
_chemical_absolute_configuration ad
_chemical_formula_moiety 'C30 H25 O2 P Se'
_chemical_formula_sum 'C30 H25 O2 P Se'
_chemical_formula_weight 527.43
_space_group_crystal_system orthorhombic
_space_group_IT_number 19
_space_group_name_Hall 'P 2ac 2ab'
_space_group_name_H-M_alt 'P 21 21 21'
_atom_sites_solution_hydrogens geom
_audit_creation_method SHELXL-2014/7
_cell_angle_alpha 90
_cell_angle_beta 90
_cell_angle_gamma 90
_cell_formula_units_Z 4
_cell_length_a 7.480(2)
_cell_length_b 16.779(4)
_cell_length_c 19.319(5)
_cell_measurement_reflns_used 4971
_cell_measurement_temperature 193(2)
_cell_measurement_theta_max 30.1003
_cell_measurement_theta_min 1.6075
_cell_volume 2424.7(11)
_computing_structure_refinement 'SHELXL-2014/7 (Sheldrick, 2014)'
_diffrn_ambient_temperature 193(2)
_diffrn_measured_fraction_theta_full 0.999
_diffrn_measured_fraction_theta_max 0.999
_diffrn_measurement_device_type 'Rigaku/MSC Mercury CCD'
_diffrn_measurement_method dtprofit.ref
_diffrn_radiation_type MoK\a
_diffrn_radiation_wavelength 0.71075
_diffrn_reflns_av_R_equivalents 0.0975
_diffrn_reflns_av_unetI/netI 0.1222
_diffrn_reflns_Laue_measured_fraction_full 0.999
_diffrn_reflns_Laue_measured_fraction_max 0.999
_diffrn_reflns_limit_h_max 8
_diffrn_reflns_limit_h_min -9
_diffrn_reflns_limit_k_max 14
_diffrn_reflns_limit_k_min -21
_diffrn_reflns_limit_l_max 25
_diffrn_reflns_limit_l_min -22
_diffrn_reflns_number 20276
_diffrn_reflns_point_group_measured_fraction_full 0.999
_diffrn_reflns_point_group_measured_fraction_max 0.999
_diffrn_reflns_theta_full 25.242
_diffrn_reflns_theta_max 27.498
_diffrn_reflns_theta_min 1.607
_exptl_absorpt_coefficient_mu 1.641
_exptl_absorpt_correction_T_max 0.8664
_exptl_absorpt_correction_T_min 0.8028
_exptl_absorpt_correction_type numerical
_exptl_crystal_colour colorless
_exptl_crystal_density_diffrn 1.445
_exptl_crystal_description block
_exptl_crystal_F_000 1080
_exptl_crystal_size_max 0.140
_exptl_crystal_size_mid 0.110
_exptl_crystal_size_min 0.090
_refine_diff_density_max 0.511
_refine_diff_density_min -0.639
_refine_diff_density_rms 0.088
_refine_ls_abs_structure_details
;
 Flack x determined using 1016 quotients [(I+)-(I-)]/[(I+)+(I-)]
 (Parsons, Flack and Wagner, Acta Cryst. B69 (2013) 249-259).
;
_refine_ls_abs_structure_Flack 0.055(11)
_refine_ls_extinction_method none
_refine_ls_goodness_of_fit_ref 1.035
_refine_ls_hydrogen_treatment constr
_refine_ls_matrix_type full
_refine_ls_number_parameters 309
_refine_ls_number_reflns 5565
_refine_ls_number_restraints 0
_refine_ls_restrained_S_all 1.035
_refine_ls_R_factor_all 0.1112
_refine_ls_R_factor_gt 0.0665
_refine_ls_shift/su_max 0.000
_refine_ls_shift/su_mean 0.000
_refine_ls_structure_factor_coef Fsqd
_refine_ls_weighting_details 'w=1/[\s^2^(Fo^2^)+(0.0303P)^2^+0.8121P] where P=(Fo^2^+2Fc^2^)/3'
_refine_ls_weighting_scheme calc
_refine_ls_wR_factor_gt 0.1068
_refine_ls_wR_factor_ref 0.1273
_reflns_Friedel_coverage 0.761
_reflns_Friedel_fraction_full 0.999
_reflns_Friedel_fraction_max 0.999
_reflns_number_gt 3698
_reflns_number_total 5565
_reflns_threshold_expression 'I > 2\s(I)'
_cod_data_source_file ol6b02578_si_004.cif
_cod_data_source_block sep
_cod_depositor_comments
;
The following automatic conversions were performed:

data item '_exptl_absorpt_correction_type' value 'Numerical' was
changed to 'numerical' in accordance with the
/home/saulius/struct/COD-crude-data/automatic-downloads/DataCite-retrospective/ACS/depositions/lib/dictionaries/cif_core.dic
dictionary named 'cif_core.dic' version 2.4.2 last updated on
2011-04-26.

Automatic conversion script
Id: cif_fix_values 6909 2019-04-08 15:41:33Z antanas 
;
_cod_database_code 1555819
_shelx_shelxl_version_number 2014/7
_shelx_space_group_comment
;
The symmetry employed for this shelxl refinement is uniquely defined
by the following loop, which should always be used as a source of
symmetry information in preference to the above space-group names.
They are only intended as comments.
;
_shelx_estimated_absorpt_t_min 0.803
_shelx_estimated_absorpt_t_max 0.866

loop_
_space_group_symop_operation_xyz
'x, y, z'
'-x+1/2, -y, z+1/2'
'x+1/2, -y+1/2, -z'
'-x, y+1/2, -z+1/2'

loop_
_atom_site_label
_atom_site_type_symbol
_atom_site_fract_x
_atom_site_fract_y
_atom_site_fract_z
_atom_site_U_iso_or_equiv
_atom_site_adp_type
_atom_site_occupancy
_atom_site_site_symmetry_order
_atom_site_calc_flag
_atom_site_refinement_flags_posn
_atom_site_refinement_flags_adp
Se1 Se 0.10647(12) 0.80230(4) 0.19561(5) 0.0422(2) Uani 1 1 d . .
P1 P -0.0017(3) 0.90318(10) 0.15012(11) 0.0316(5) Uani 1 1 d . .
O1 O -0.0156(7) 0.9010(2) 0.0662(3) 0.0307(12) Uani 1 1 d . .
O2 O 0.1294(7) 0.9772(2) 0.1651(3) 0.0336(13) Uani 1 1 d . .
C1 C 0.2463(11) 0.9670(4) 0.0253(4) 0.0294(18) Uani 1 1 d . .
C2 C 0.1440(10) 0.8998(4) 0.0290(4) 0.0291(18) Uani 1 1 d . .
C3 C 0.1898(11) 0.8288(4) -0.0061(4) 0.036(2) Uani 1 1 d . .
H3 H 0.1129 0.7838 -0.0041 0.043 Uiso 1 1 calc R U
C4 C 0.3441(11) 0.8253(4) -0.0423(4) 0.036(2) Uani 1 1 d . .
H4 H 0.3712 0.7791 -0.0687 0.044 Uiso 1 1 calc R U
C5 C 0.6357(11) 0.8847(4) -0.0727(4) 0.039(2) Uani 1 1 d . .
H5 H 0.6664 0.8378 -0.0974 0.047 Uiso 1 1 calc R U
C6 C 0.7557(12) 0.9450(4) -0.0683(4) 0.043(2) Uani 1 1 d . .
H6 H 0.8691 0.9404 -0.0901 0.052 Uiso 1 1 calc R U
C7 C 0.7105(12) 1.0149(5) -0.0308(5) 0.041(2) Uani 1 1 d . .
H7 H 0.7959 1.0564 -0.0263 0.049 Uiso 1 1 calc R U
C8 C 0.5468(11) 1.0231(4) -0.0014(4) 0.036(2) Uani 1 1 d . .
H8 H 0.5190 1.0707 0.0231 0.043 Uiso 1 1 calc R U
C9 C 0.4163(11) 0.9619(3) -0.0064(4) 0.0277(17) Uani 1 1 d . .
C10 C 0.4666(10) 0.8904(4) -0.0414(4) 0.0299(18) Uani 1 1 d . .
C11 C 0.1786(10) 1.0426(4) 0.0563(4) 0.0304(18) Uani 1 1 d . .
C12 C 0.1245(12) 1.0464(4) 0.1230(4) 0.0324(18) Uani 1 1 d . .
C13 C 0.0716(11) 1.1173(4) 0.1560(4) 0.037(2) Uani 1 1 d . .
H13 H 0.0394 1.1174 0.2036 0.044 Uiso 1 1 calc R U
C14 C 0.0674(11) 1.1857(4) 0.1184(4) 0.038(2) Uani 1 1 d . .
H14 H 0.0355 1.2343 0.1404 0.046 Uiso 1 1 calc R U
C15 C 0.0931(13) 1.2561(4) 0.0063(5) 0.045(2) Uani 1 1 d . .
H15 H 0.0562 1.3046 0.0273 0.054 Uiso 1 1 calc R U
C16 C 0.1289(13) 1.2554(4) -0.0619(5) 0.048(2) Uani 1 1 d . .
H16 H 0.1215 1.3032 -0.0880 0.058 Uiso 1 1 calc R U
C17 C 0.1769(11) 1.1841(4) -0.0942(5) 0.040(2) Uani 1 1 d . .
H17 H 0.1956 1.1832 -0.1429 0.048 Uiso 1 1 calc R U
C18 C 0.1975(11) 1.1153(4) -0.0565(4) 0.038(2) Uani 1 1 d . .
H18 H 0.2342 1.0678 -0.0792 0.046 Uiso 1 1 calc R U
C19 C 0.1653(10) 1.1142(4) 0.0145(4) 0.0309(19) Uani 1 1 d . .
C20 C 0.1089(12) 1.1861(3) 0.0482(4) 0.0325(17) Uani 1 1 d . .
C21 C -0.2261(10) 0.9346(4) 0.1715(4) 0.0327(19) Uani 1 1 d . .
H21 H -0.2449 0.9861 0.1465 0.039 Uiso 1 1 calc R U
C22 C -0.3649(12) 0.8768(4) 0.1420(5) 0.048(2) Uani 1 1 d . .
H22 H -0.4853 0.8967 0.1521 0.072 Uiso 1 1 calc R U
H22A H -0.3492 0.8242 0.1632 0.072 Uiso 1 1 calc R U
H22B H -0.3490 0.8725 0.0918 0.072 Uiso 1 1 calc R U
C23 C -0.2477(12) 0.9543(4) 0.2497(4) 0.039(2) Uani 1 1 d . .
H23 H -0.1333 0.9791 0.2657 0.047 Uiso 1 1 calc R U
C24 C -0.2797(14) 0.8787(5) 0.2946(5) 0.071(3) Uani 1 1 d . .
H24 H -0.3934 0.8540 0.2814 0.107 Uiso 1 1 calc R U
H24A H -0.2838 0.8937 0.3436 0.107 Uiso 1 1 calc R U
H24B H -0.1820 0.8407 0.2871 0.107 Uiso 1 1 calc R U
C25 C -0.3968(13) 1.0156(4) 0.2612(4) 0.0382(19) Uani 1 1 d . .
C26 C -0.5613(12) 0.9960(4) 0.2873(4) 0.043(2) Uani 1 1 d . .
H26 H -0.5899 0.9416 0.2951 0.051 Uiso 1 1 calc R U
C27 C -0.6881(11) 1.0548(5) 0.3028(5) 0.047(2) Uani 1 1 d . .
H27 H -0.8014 1.0399 0.3208 0.057 Uiso 1 1 calc R U
C28 C -0.6499(12) 1.1334(5) 0.2921(5) 0.050(3) Uani 1 1 d . .
H28 H -0.7349 1.1734 0.3034 0.060 Uiso 1 1 calc R U
C29 C -0.4860(15) 1.1538(5) 0.2648(6) 0.064(3) Uani 1 1 d . .
H29 H -0.4582 1.2082 0.2568 0.077 Uiso 1 1 calc R U
C30 C -0.3621(13) 1.0958(5) 0.2490(5) 0.060(3) Uani 1 1 d . .
H30 H -0.2508 1.1109 0.2292 0.072 Uiso 1 1 calc R U

loop_
_atom_site_aniso_label
_atom_site_aniso_U_11
_atom_site_aniso_U_22
_atom_site_aniso_U_33
_atom_site_aniso_U_23
_atom_site_aniso_U_13
_atom_site_aniso_U_12
Se1 0.0462(5) 0.0325(4) 0.0480(5) 0.0046(4) -0.0030(5) 0.0054(4)
P1 0.0330(13) 0.0285(9) 0.0333(13) 0.0012(8) -0.0025(11) -0.0023(9)
O1 0.031(3) 0.034(2) 0.026(3) 0.001(2) -0.003(3) -0.004(2)
O2 0.041(4) 0.026(2) 0.033(3) 0.0022(19) 0.001(3) -0.003(2)
C1 0.035(5) 0.026(3) 0.027(5) 0.000(3) -0.004(4) -0.003(3)
C2 0.028(5) 0.028(3) 0.031(5) -0.003(3) -0.002(4) 0.001(3)
C3 0.042(6) 0.023(3) 0.042(5) -0.001(3) -0.004(5) -0.004(3)
C4 0.038(6) 0.028(4) 0.043(5) 0.001(3) 0.001(5) 0.005(3)
C5 0.039(6) 0.038(4) 0.040(5) 0.004(3) 0.004(5) 0.008(4)
C6 0.037(6) 0.050(5) 0.042(6) 0.007(4) 0.005(5) 0.008(4)
C7 0.027(5) 0.049(5) 0.047(6) 0.014(4) -0.007(5) -0.004(4)
C8 0.039(6) 0.025(3) 0.045(6) 0.006(3) -0.005(4) -0.002(3)
C9 0.026(5) 0.028(3) 0.030(5) 0.000(3) -0.002(4) 0.006(3)
C10 0.030(5) 0.033(4) 0.027(5) 0.003(3) -0.002(4) 0.004(3)
C11 0.033(5) 0.026(3) 0.032(5) -0.004(3) 0.001(4) 0.003(3)
C12 0.031(5) 0.026(3) 0.039(5) 0.002(3) -0.003(4) -0.004(3)
C13 0.041(6) 0.035(4) 0.034(5) -0.006(3) -0.003(4) -0.001(3)
C14 0.037(5) 0.027(4) 0.051(6) -0.004(3) 0.005(4) 0.003(3)
C15 0.053(6) 0.024(3) 0.058(6) 0.003(3) 0.016(6) 0.007(4)
C16 0.051(6) 0.034(4) 0.060(7) 0.009(4) 0.011(6) 0.006(4)
C17 0.040(5) 0.037(4) 0.042(5) 0.007(3) 0.001(4) 0.002(3)
C18 0.041(5) 0.038(4) 0.035(5) 0.002(3) -0.001(5) -0.003(4)
C19 0.031(5) 0.022(3) 0.039(5) -0.002(3) 0.002(4) 0.002(3)
C20 0.033(4) 0.027(3) 0.037(5) 0.001(3) -0.001(4) 0.001(3)
C21 0.032(5) 0.033(4) 0.033(5) 0.008(3) 0.004(4) 0.009(3)
C22 0.037(6) 0.052(5) 0.055(6) -0.005(4) -0.007(5) -0.004(4)
C23 0.037(5) 0.044(4) 0.037(6) 0.001(4) 0.006(4) 0.007(4)
C24 0.090(8) 0.075(6) 0.049(7) 0.028(5) 0.029(7) 0.047(6)
C25 0.039(5) 0.042(4) 0.033(5) 0.000(3) 0.006(5) 0.006(4)
C26 0.046(6) 0.046(4) 0.036(6) 0.002(3) -0.003(5) 0.004(4)
C27 0.027(5) 0.067(5) 0.048(6) -0.004(5) 0.000(5) 0.003(4)
C28 0.043(6) 0.049(5) 0.058(7) -0.012(4) -0.001(5) 0.011(4)
C29 0.053(7) 0.036(4) 0.104(9) -0.004(5) 0.013(7) -0.001(4)
C30 0.045(7) 0.045(5) 0.090(8) 0.000(5) 0.018(6) 0.001(5)

loop_
_atom_type_symbol
_atom_type_description
_atom_type_scat_dispersion_real
_atom_type_scat_dispersion_imag
_atom_type_scat_source
C C 0.0033 0.0016 'International Tables Vol C Tables 4.2.6.8 and 6.1.1.4'
H H 0.0000 0.0000 'International Tables Vol C Tables 4.2.6.8 and 6.1.1.4'
O O 0.0106 0.0060 'International Tables Vol C Tables 4.2.6.8 and 6.1.1.4'
P P 0.1023 0.0942 'International Tables Vol C Tables 4.2.6.8 and 6.1.1.4'
Se Se -0.0929 2.2259 'International Tables Vol C Tables 4.2.6.8 and 6.1.1.4'

loop_
_geom_angle_atom_site_label_1
_geom_angle_atom_site_label_2
_geom_angle_atom_site_label_3
_geom_angle
O2 P1 O1 103.7(3)
O2 P1 C21 107.4(3)
O1 P1 C21 100.1(3)
O2 P1 Se1 108.5(2)
O1 P1 Se1 115.44(19)
C21 P1 Se1 120.3(3)
C2 O1 P1 117.4(5)
C12 O2 P1 120.9(5)
C2 C1 C9 118.5(6)
C2 C1 C11 119.5(7)
C9 C1 C11 122.1(6)
C1 C2 O1 119.7(6)
C1 C2 C3 122.4(7)
O1 C2 C3 117.9(6)
C4 C3 C2 119.5(7)
C4 C3 H3 120.3
C2 C3 H3 120.3
C3 C4 C10 120.6(7)
C3 C4 H4 119.7
C10 C4 H4 119.7
C6 C5 C10 121.3(7)
C6 C5 H5 119.4
C10 C5 H5 119.4
C5 C6 C7 119.4(8)
C5 C6 H6 120.3
C7 C6 H6 120.3
C8 C7 C6 120.9(8)
C8 C7 H7 119.6
C6 C7 H7 119.6
C7 C8 C9 121.1(7)
C7 C8 H8 119.4
C9 C8 H8 119.4
C1 C9 C8 122.9(6)
C1 C9 C10 119.6(6)
C8 C9 C10 117.3(7)
C5 C10 C4 121.4(7)
C5 C10 C9 119.9(7)
C4 C10 C9 118.7(7)
C12 C11 C19 118.1(6)
C12 C11 C1 121.6(6)
C19 C11 C1 120.3(7)
C11 C12 C13 123.8(6)
C11 C12 O2 120.0(6)
C13 C12 O2 116.1(7)
C14 C13 C12 118.6(7)
C14 C13 H13 120.7
C12 C13 H13 120.7
C13 C14 C20 121.3(6)
C13 C14 H14 119.3
C20 C14 H14 119.3
C16 C15 C20 122.0(7)
C16 C15 H15 119.0
C20 C15 H15 119.0
C15 C16 C17 119.8(7)
C15 C16 H16 120.1
C17 C16 H16 120.1
C18 C17 C16 120.8(8)
C18 C17 H17 119.6
C16 C17 H17 119.6
C17 C18 C19 120.8(7)
C17 C18 H18 119.6
C19 C18 H18 119.6
C18 C19 C20 119.2(6)
C18 C19 C11 123.1(6)
C20 C19 C11 117.7(7)
C14 C20 C15 122.4(6)
C14 C20 C19 120.3(6)
C15 C20 C19 117.2(7)
C22 C21 C23 115.3(7)
C22 C21 P1 111.1(5)
C23 C21 P1 112.4(6)
C22 C21 H21 105.8
C23 C21 H21 105.8
P1 C21 H21 105.8
C21 C22 H22 109.5
C21 C22 H22A 109.5
H22 C22 H22A 109.5
C21 C22 H22B 109.5
H22 C22 H22B 109.5
H22A C22 H22B 109.5
C25 C23 C21 111.1(7)
C25 C23 C24 110.7(7)
C21 C23 C24 112.6(6)
C25 C23 H23 107.4
C21 C23 H23 107.4
C24 C23 H23 107.4
C23 C24 H24 109.5
C23 C24 H24A 109.5
H24 C24 H24A 109.5
C23 C24 H24B 109.5
H24 C24 H24B 109.5
H24A C24 H24B 109.5
C26 C25 C30 117.5(8)
C26 C25 C23 123.1(7)
C30 C25 C23 119.2(8)
C25 C26 C27 121.2(7)
C25 C26 H26 119.4
C27 C26 H26 119.4
C28 C27 C26 120.4(8)
C28 C27 H27 119.8
C26 C27 H27 119.8
C27 C28 C29 118.9(8)
C27 C28 H28 120.5
C29 C28 H28 120.5
C30 C29 C28 120.6(8)
C30 C29 H29 119.7
C28 C29 H29 119.7
C29 C30 C25 121.3(9)
C29 C30 H30 119.4
C25 C30 H30 119.4

loop_
_geom_bond_atom_site_label_1
_geom_bond_atom_site_label_2
_geom_bond_distance
Se1 P1 2.072(2)
P1 O2 1.608(5)
P1 O1 1.625(5)
P1 C21 1.808(8)
O1 C2 1.394(9)
O2 C12 1.418(7)
C1 C2 1.365(9)
C1 C9 1.414(11)
C1 C11 1.492(9)
C2 C3 1.412(9)
C3 C4 1.351(11)
C3 H3 0.9500
C4 C10 1.426(10)
C4 H4 0.9500
C5 C6 1.354(10)
C5 C10 1.405(11)
C5 H5 0.9500
C6 C7 1.419(11)
C6 H6 0.9500
C7 C8 1.357(11)
C7 H7 0.9500
C8 C9 1.421(10)
C8 H8 0.9500
C9 C10 1.426(9)
C11 C12 1.353(10)
C11 C19 1.450(9)
C12 C13 1.407(9)
C13 C14 1.360(9)
C13 H13 0.9500
C14 C20 1.390(10)
C14 H14 0.9500
C15 C16 1.344(12)
C15 C20 1.432(9)
C15 H15 0.9500
C16 C17 1.396(10)
C16 H16 0.9500
C17 C18 1.374(9)
C17 H17 0.9500
C18 C19 1.394(10)
C18 H18 0.9500
C19 C20 1.433(9)
C21 C22 1.531(10)
C21 C23 1.554(11)
C21 H21 1.0000
C22 H22 0.9800
C22 H22A 0.9800
C22 H22B 0.9800
C23 C25 1.534(10)
C23 C24 1.556(10)
C23 H23 1.0000
C24 H24 0.9800
C24 H24A 0.9800
C24 H24B 0.9800
C25 C26 1.370(11)
C25 C30 1.392(10)
C26 C27 1.400(10)
C26 H26 0.9500
C27 C28 1.365(10)
C27 H27 0.9500
C28 C29 1.378(13)
C28 H28 0.9500
C29 C30 1.378(12)
C29 H29 0.9500
C30 H30 0.9500

loop_
_geom_torsion_atom_site_label_1
_geom_torsion_atom_site_label_2
_geom_torsion_atom_site_label_3
_geom_torsion_atom_site_label_4
_geom_torsion
O2 P1 O1 C2 52.4(5)
C21 P1 O1 C2 163.3(4)
Se1 P1 O1 C2 -66.1(4)
O1 P1 O2 C12 35.8(6)
C21 P1 O2 C12 -69.6(6)
Se1 P1 O2 C12 159.0(5)
C9 C1 C2 O1 173.3(7)
C11 C1 C2 O1 -5.1(11)
C9 C1 C2 C3 -9.2(11)
C11 C1 C2 C3 172.4(7)
P1 O1 C2 C1 -72.5(8)
P1 O1 C2 C3 109.8(6)
C1 C2 C3 C4 2.9(12)
O1 C2 C3 C4 -179.6(7)
C2 C3 C4 C10 4.6(12)
C10 C5 C6 C7 0.5(12)
C5 C6 C7 C8 -2.1(13)
C6 C7 C8 C9 0.6(13)
C2 C1 C9 C8 -167.5(7)
C11 C1 C9 C8 10.8(12)
C2 C1 C9 C10 8.0(11)
C11 C1 C9 C10 -173.6(7)
C7 C8 C9 C1 178.0(8)
C7 C8 C9 C10 2.3(11)
C6 C5 C10 C4 -176.2(7)
C6 C5 C10 C9 2.5(12)
C3 C4 C10 C5 173.2(8)
C3 C4 C10 C9 -5.5(11)
C1 C9 C10 C5 -179.7(7)
C8 C9 C10 C5 -3.9(10)
C1 C9 C10 C4 -1.0(11)
C8 C9 C10 C4 174.8(7)
C2 C1 C11 C12 54.0(11)
C9 C1 C11 C12 -124.3(9)
C2 C1 C11 C19 -124.6(8)
C9 C1 C11 C19 57.1(11)
C19 C11 C12 C13 -6.0(13)
C1 C11 C12 C13 175.4(7)
C19 C11 C12 O2 177.8(7)
C1 C11 C12 O2 -0.8(12)
P1 O2 C12 C11 -67.7(9)
P1 O2 C12 C13 115.9(7)
C11 C12 C13 C14 2.7(13)
O2 C12 C13 C14 178.9(7)
C12 C13 C14 C20 2.0(13)
C20 C15 C16 C17 2.3(16)
C15 C16 C17 C18 -3.5(14)
C16 C17 C18 C19 2.1(13)
C17 C18 C19 C20 0.4(12)
C17 C18 C19 C11 177.7(7)
C12 C11 C19 C18 -172.5(8)
C1 C11 C19 C18 6.2(12)
C12 C11 C19 C20 4.8(11)
C1 C11 C19 C20 -176.5(7)
C13 C14 C20 C15 175.4(8)
C13 C14 C20 C19 -2.9(13)
C16 C15 C20 C14 -178.2(10)
C16 C15 C20 C19 0.1(14)
C18 C19 C20 C14 176.8(8)
C11 C19 C20 C14 -0.6(12)
C18 C19 C20 C15 -1.5(12)
C11 C19 C20 C15 -178.9(8)
O2 P1 C21 C22 165.4(5)
O1 P1 C21 C22 57.5(6)
Se1 P1 C21 C22 -70.0(6)
O2 P1 C21 C23 -63.8(5)
O1 P1 C21 C23 -171.7(5)
Se1 P1 C21 C23 60.8(5)
C22 C21 C23 C25 -78.5(8)
P1 C21 C23 C25 152.8(5)
C22 C21 C23 C24 46.3(10)
P1 C21 C23 C24 -82.3(8)
C21 C23 C25 C26 105.1(9)
C24 C23 C25 C26 -20.8(12)
C21 C23 C25 C30 -79.1(10)
C24 C23 C25 C30 155.1(8)
C30 C25 C26 C27 -1.6(13)
C23 C25 C26 C27 174.3(8)
C25 C26 C27 C28 -0.1(14)
C26 C27 C28 C29 1.1(15)
C27 C28 C29 C30 -0.5(16)
C28 C29 C30 C25 -1.3(17)
C26 C25 C30 C29 2.3(14)
C23 C25 C30 C29 -173.7(9)
